data_1562659
loop_
_publ_author_name
'Ma, Xue'
'Tian, Jing'
'Yang, Hong-Y.'
'Zhao, Kai'
'Li, Xia'

_publ_section_title
;
 3D Rare earth porous coordination frameworks with formamide generated in
 situ syntheses: Crystal structure and down- and up-conversion
 luminescence
;
_journal_name_full 'Journal of Solid State Chemistry'
_journal_page_first 172
_journal_page_last 177
_journal_paper_doi 10.1016/j.jssc.2013.02.015
_journal_volume 201
_journal_year 2013
_chemical_formula_sum 'C5 H9 N2 O8 Y'
_chemical_formula_weight 314.05
_space_group_IT_number 20
_space_group_name_Hall 'C 2c 2'
_space_group_name_H-M_alt 'C 2 2 21'
_symmetry_cell_setting orthorhombic
_symmetry_space_group_name_H-M 'C 2 2 21'
_atom_sites_solution_hydrogens geom
_atom_sites_solution_primary direct
_atom_sites_solution_secondary difmap
_audit_creation_method SHELXL-97
_cell_angle_alpha 90.00
_cell_angle_beta 90.00
_cell_angle_gamma 90.00
_cell_formula_units_Z 4
_cell_length_a 6.6754(6)
_cell_length_b 18.3943(17)
_cell_length_c 8.4571(8)
_cell_measurement_temperature 296(2)
_cell_volume 1038.44(17)
_computing_cell_refinement 'Bruker SMART'
_computing_data_collection 'Bruker SMART'
_computing_data_reduction 'Bruker SAINT'
_computing_molecular_graphics 'Bruker SHELXTL'
_computing_publication_material 'Bruker SHELXTL'
_computing_structure_refinement 'SHELXL-97 (Sheldrick, 1997)'
_computing_structure_solution 'SHELXS-97 (Sheldrick, 1990)'
_diffrn_ambient_temperature 296(2)
_diffrn_measured_fraction_theta_full 0.998
_diffrn_measured_fraction_theta_max 0.998
_diffrn_radiation_monochromator graphite
_diffrn_radiation_source 'fine-focus sealed tube'
_diffrn_radiation_type MoK\a
_diffrn_radiation_wavelength 0.71073
_diffrn_reflns_av_R_equivalents 0.0329
_diffrn_reflns_av_sigmaI/netI 0.0553
_diffrn_reflns_limit_h_max 7
_diffrn_reflns_limit_h_min -7
_diffrn_reflns_limit_k_max 21
_diffrn_reflns_limit_k_min -20
_diffrn_reflns_limit_l_max 10
_diffrn_reflns_limit_l_min -5
_diffrn_reflns_number 2572
_diffrn_reflns_theta_full 25.09
_diffrn_reflns_theta_max 25.09
_diffrn_reflns_theta_min 3.25
_exptl_absorpt_coefficient_mu 5.648
_exptl_absorpt_correction_T_max 0.4469
_exptl_absorpt_correction_T_min 0.3834
_exptl_absorpt_correction_type multi-scan
_exptl_absorpt_process_details sadabs
_exptl_crystal_colour Colorless
_exptl_crystal_density_diffrn 2.009
_exptl_crystal_density_method 'not measured'
_exptl_crystal_description Block
_exptl_crystal_F_000 624
_exptl_crystal_size_max 0.21
_exptl_crystal_size_mid 0.20
_exptl_crystal_size_min 0.17
_refine_diff_density_max 0.393
_refine_diff_density_min -0.470
_refine_diff_density_rms 0.069
_refine_ls_abs_structure_details 'Flack H D (1983), Acta Cryst. A39, 876-881'
_refine_ls_abs_structure_Flack -0.006(12)
_refine_ls_extinction_method none
_refine_ls_goodness_of_fit_ref 0.911
_refine_ls_hydrogen_treatment Contr
_refine_ls_matrix_type full
_refine_ls_number_parameters 81
_refine_ls_number_reflns 924
_refine_ls_number_restraints 4
_refine_ls_restrained_S_all 0.909
_refine_ls_R_factor_all 0.0263
_refine_ls_R_factor_gt 0.0234
_refine_ls_shift/su_max 0.000
_refine_ls_shift/su_mean 0.000
_refine_ls_structure_factor_coef Fsqd
_refine_ls_weighting_details 'calc w=1/[\s^2^(Fo^2^)+(0.0000P)^2^+0.0000P] where P=(Fo^2^+2Fc^2^)/3'
_refine_ls_weighting_scheme calc
_refine_ls_wR_factor_gt 0.0507
_refine_ls_wR_factor_ref 0.0519
_reflns_number_gt 864
_reflns_number_total 924
_reflns_threshold_expression >2sigma(I)
_cod_data_source_file JSSC-2013-201-172.CIF
_cod_data_source_block 1
_cod_depositor_comments
;
The following automatic conversions were performed:

data item '_exptl_absorpt_correction_type' value 'Multi-SCAN' was
changed to 'multi-scan' in accordance with the built-in table derived
from the CIF Core dictionary named 'cif_core.dic' version 2.4.5 last
updated on 2014-11-21.

data item '_symmetry_cell_setting' value 'Orthorhombic' was changed
to 'orthorhombic' in accordance with the built-in table derived from
the CIF Core dictionary named 'cif_core.dic' version 2.4.5 last
updated on 2014-11-21.

Automatic conversion script
Id: cif_fix_values 8369 2020-08-20 11:38:08Z andrius 
;
_cod_original_sg_symbol_H-M C222(1)
_cod_database_code 1562659

loop_
_symmetry_equiv_pos_as_xyz
'x, y, z'
'-x, -y, z+1/2'
'x, -y, -z'
'-x, y, -z+1/2'
'x+1/2, y+1/2, z'
'-x+1/2, -y+1/2, z+1/2'
'x+1/2, -y+1/2, -z'
'-x+1/2, y+1/2, -z+1/2'

loop_
_atom_site_label
_atom_site_type_symbol
_atom_site_fract_x
_atom_site_fract_y
_atom_site_fract_z
_atom_site_U_iso_or_equiv
_atom_site_adp_type
_atom_site_occupancy
_atom_site_symmetry_multiplicity
_atom_site_calc_flag
_atom_site_refinement_flags
_atom_site_disorder_assembly
_atom_site_disorder_group
Y1 Y 0.5000 0.142605(19) 0.7500 0.01040(13) Uani 1 2 d S . .
O1 O 0.1641(4) 0.09438(12) 0.7695(5) 0.0233(6) Uani 1 1 d . . .
O2 O 0.4900(7) 0.05021(12) 0.5698(3) 0.0294(6) Uani 1 1 d . . .
O3 O 0.1755(4) 0.31651(13) 1.0187(3) 0.0237(6) Uani 1 1 d . . .
O4 O 0.3202(4) 0.24192(13) 0.8480(3) 0.0218(6) Uani 1 1 d . . .
N1 N 0.1374(6) 0.06282(19) 0.3311(5) 0.0353(9) Uani 1 1 d D . .
H1A H 0.152(6) 0.0173(10) 0.334(5) 0.042 Uiso 1 1 d D . .
H1B H 0.229(5) 0.0861(17) 0.378(5) 0.042 Uiso 1 1 d D . .
C1 C 0.0000 0.1254(2) 0.7500 0.0212(10) Uani 1 2 d S . .
H1 H 0.0000 0.1760 0.7500 0.025 Uiso 1 2 calc SR . .
C2 C 0.5749(8) 0.0000 0.5000 0.0217(13) Uani 1 2 d S . .
H2 H 0.7142 0.0000 0.5000 0.026 Uiso 1 2 calc SR . .
C3 C 0.2367(8) 0.2563(3) 0.9754(5) 0.0228(10) Uani 1 1 d . . .
H3 H 0.2185 0.2178 1.0453 0.027 Uiso 1 1 calc R . .
C4 C 0.0000 0.0947(2) 0.2500 0.0280(11) Uani 1 2 d SD . .
H4 H 0.0000 0.1452 0.2500 0.034 Uiso 1 2 calc SR . .

loop_
_atom_site_aniso_label
_atom_site_aniso_U_11
_atom_site_aniso_U_22
_atom_site_aniso_U_33
_atom_site_aniso_U_23
_atom_site_aniso_U_13
_atom_site_aniso_U_12
Y1 0.0108(2) 0.0091(2) 0.0113(2) 0.000 -0.0008(3) 0.000
O1 0.0120(11) 0.0206(11) 0.0371(19) 0.0039(15) -0.0022(16) 0.0011(9)
O2 0.0281(14) 0.0257(12) 0.0346(13) -0.0181(10) -0.008(2) 0.004(2)
O3 0.0296(16) 0.0196(14) 0.0217(14) -0.0055(11) 0.0078(12) 0.0040(12)
O4 0.0227(15) 0.0231(14) 0.0198(14) -0.0061(12) 0.0038(12) 0.0032(11)
N1 0.036(2) 0.030(2) 0.040(2) -0.0094(18) -0.0159(18) -0.0014(17)
C1 0.021(2) 0.017(2) 0.025(2) 0.000 -0.002(4) 0.000
C2 0.023(3) 0.021(3) 0.022(3) -0.005(2) 0.000 0.000
C3 0.028(2) 0.018(2) 0.023(3) 0.002(2) 0.009(2) -0.0028(16)
C4 0.034(3) 0.018(2) 0.032(3) 0.000 0.006(5) 0.000

loop_
_atom_type_symbol
_atom_type_description
_atom_type_scat_dispersion_real
_atom_type_scat_dispersion_imag
_atom_type_scat_source
C C 0.0033 0.0016 'International Tables Vol C Tables 4.2.6.8 and 6.1.1.4'
H H 0.0000 0.0000 'International Tables Vol C Tables 4.2.6.8 and 6.1.1.4'
N N 0.0061 0.0033 'International Tables Vol C Tables 4.2.6.8 and 6.1.1.4'
O O 0.0106 0.0060 'International Tables Vol C Tables 4.2.6.8 and 6.1.1.4'
Y Y -2.7962 3.5667 'International Tables Vol C Tables 4.2.6.8 and 6.1.1.4'

loop_
_geom_angle_atom_site_label_1
_geom_angle_atom_site_label_2
_geom_angle_atom_site_label_3
_geom_angle
_geom_angle_site_symmetry_1
_geom_angle_site_symmetry_3
O2 Y1 O2 83.83(12) . 4_656
O2 Y1 O4 111.09(10) . 4_656
O2 Y1 O4 143.43(12) 4_656 4_656
O2 Y1 O4 143.43(12) . .
O2 Y1 O4 111.09(10) 4_656 .
O4 Y1 O4 77.21(12) 4_656 .
O2 Y1 O3 142.29(11) . 7_557
O2 Y1 O3 71.04(9) 4_656 7_557
O4 Y1 O3 78.09(9) 4_656 7_557
O4 Y1 O3 73.55(9) . 7_557
O2 Y1 O3 71.04(9) . 6_554
O2 Y1 O3 142.29(11) 4_656 6_554
O4 Y1 O3 73.55(9) 4_656 6_554
O4 Y1 O3 78.09(9) . 6_554
O3 Y1 O3 143.49(12) 7_557 6_554
O2 Y1 O1 75.25(13) . .
O2 Y1 O1 73.04(12) 4_656 .
O4 Y1 O1 141.94(8) 4_656 .
O4 Y1 O1 77.66(8) . .
O3 Y1 O1 120.79(11) 7_557 .
O3 Y1 O1 73.62(10) 6_554 .
O2 Y1 O1 73.04(12) . 4_656
O2 Y1 O1 75.25(13) 4_656 4_656
O4 Y1 O1 77.66(8) 4_656 4_656
O4 Y1 O1 141.94(8) . 4_656
O3 Y1 O1 73.62(10) 7_557 4_656
O3 Y1 O1 120.79(11) 6_554 4_656
O1 Y1 O1 136.93(10) . 4_656
C1 O1 Y1 129.7(2) . .
C2 O2 Y1 149.7(3) . .
C3 O3 Y1 133.1(3) . 6
C3 O4 Y1 134.8(3) . .
C4 N1 H1A 123(2) . .
C4 N1 H1B 122(2) . .
H1A N1 H1B 114(4) . .
O1 C1 O1 125.5(4) 4_556 .
O1 C1 H1 117.3 4_556 .
O1 C1 H1 117.3 . .
O2 C2 O2 125.4(6) 3_556 .
O2 C2 H2 117.3 3_556 .
O2 C2 H2 117.3 . .
O3 C3 O4 126.6(4) . .
O3 C3 H3 116.7 . .
O4 C3 H3 116.7 . .
N1 C4 N1 125.8(5) 4 .
N1 C4 H4 117.1 4 .
N1 C4 H4 117.1 . .

loop_
_geom_bond_atom_site_label_1
_geom_bond_atom_site_label_2
_geom_bond_distance
_geom_bond_site_symmetry_2
Y1 O2 2.284(2) .
Y1 O2 2.284(2) 4_656
Y1 O4 2.338(2) 4_656
Y1 O4 2.338(2) .
Y1 O3 2.401(3) 7_557
Y1 O3 2.401(3) 6_554
Y1 O1 2.417(2) .
Y1 O1 2.417(2) 4_656
O1 C1 1.247(3) .
O2 C2 1.234(4) .
O3 C3 1.237(6) .
O3 Y1 2.401(3) 6
O4 C3 1.241(5) .
N1 C4 1.286(4) .
N1 H1A 0.843(18) .
N1 H1B 0.847(18) .
C1 O1 1.247(3) 4_556
C1 H1 0.9300 .
C2 O2 1.234(4) 3_556
C2 H2 0.9300 .
C3 H3 0.9300 .
C4 N1 1.286(4) 4
C4 H4 0.9300 .

loop_
_geom_hbond_atom_site_label_D
_geom_hbond_atom_site_label_H
_geom_hbond_atom_site_label_A
_geom_hbond_distance_DH
_geom_hbond_distance_HA
_geom_hbond_distance_DA
_geom_hbond_angle_DHA
_geom_hbond_site_symmetry_A
N1 H1A O1 0.843(18) 2.23(2) 3.019(4) 155(3) 3_556
N1 H1B O2 0.847(18) 2.47(3) 3.110(5) 133(3) .
